data_2230758
loop_
_publ_author_name
'Al-abbasi, Aisha A.'
'Kassim, Mohammad B.'

_publ_section_title
;
 1-Ethyl-1-methyl-3-(2-nitrobenzoyl)thiourea
;
_journal_coeditor_code JH2299
_journal_issue 7
_journal_name_full 'Acta Crystallographica Section E'
_journal_page_first o1840
_journal_paper_doi 10.1107/S1600536811024652
_journal_volume 67
_journal_year 2011
_chemical_formula_iupac 'C11 H13 N3 O3 S'
_chemical_formula_moiety 'C11 H13 N3 O3 S'
_chemical_formula_sum 'C11 H13 N3 O3 S'
_chemical_formula_weight 267.30
_chemical_name_systematic
;
1-Ethyl-1-methyl-3-(2-nitrobenzoyl)thiourea
;
_space_group_IT_number 14
_symmetry_cell_setting monoclinic
_symmetry_space_group_name_Hall '-P 2yn'
_symmetry_space_group_name_H-M 'P 1 21/n 1'
_atom_sites_solution_hydrogens geom
_atom_sites_solution_primary direct
_atom_sites_solution_secondary difmap
_audit_creation_method SHELXL-97
_cell_angle_alpha 90.00
_cell_angle_beta 107.128(4)
_cell_angle_gamma 90.00
_cell_formula_units_Z 4
_cell_length_a 11.447(2)
_cell_length_b 7.8664(15)
_cell_length_c 15.159(3)
_cell_measurement_reflns_used 4015
_cell_measurement_temperature 298(2)
_cell_measurement_theta_max 24.98
_cell_measurement_theta_min 1.97
_cell_volume 1304.5(4)
_computing_cell_refinement 'SAINT (Bruker, 2000)'
_computing_data_collection 'SMART (Bruker, 2000)'
_computing_data_reduction 'SAINT (Bruker, 2000)'
_computing_molecular_graphics 'SHELXTL (Sheldrick, 2008)'
_computing_publication_material
;
SHELXTL (Sheldrick, 2008), PARST (Nardelli, 1995) and PLATON
(Spek, 2009)
;
_computing_structure_refinement 'SHELXL97 (Sheldrick, 2008)'
_computing_structure_solution 'SHELXS97 (Sheldrick, 2008)'
_diffrn_ambient_temperature 298(2)
_diffrn_measured_fraction_theta_full 0.999
_diffrn_measured_fraction_theta_max 0.999
_diffrn_measurement_device_type
;
Bruker SMART APEX CCD area-detector
;
_diffrn_measurement_method \w
_diffrn_radiation_monochromator graphite
_diffrn_radiation_source 'fine-focus sealed tube'
_diffrn_radiation_type MoK\a
_diffrn_radiation_wavelength 0.71073
_diffrn_reflns_av_R_equivalents 0.0199
_diffrn_reflns_av_sigmaI/netI 0.0238
_diffrn_reflns_limit_h_max 13
_diffrn_reflns_limit_h_min -13
_diffrn_reflns_limit_k_max 9
_diffrn_reflns_limit_k_min -7
_diffrn_reflns_limit_l_max 18
_diffrn_reflns_limit_l_min -15
_diffrn_reflns_number 7105
_diffrn_reflns_theta_full 24.98
_diffrn_reflns_theta_max 24.98
_diffrn_reflns_theta_min 1.97
_exptl_absorpt_coefficient_mu 0.252
_exptl_absorpt_correction_T_max 0.9489
_exptl_absorpt_correction_T_min 0.8737
_exptl_absorpt_correction_type multi-scan
_exptl_absorpt_process_details '(SADABS; Bruker, 2000)'
_exptl_crystal_colour brown
_exptl_crystal_density_diffrn 1.361
_exptl_crystal_density_method 'not measured'
_exptl_crystal_description block
_exptl_crystal_F_000 560
_exptl_crystal_size_max 0.55
_exptl_crystal_size_mid 0.38
_exptl_crystal_size_min 0.21
_refine_diff_density_max 0.333
_refine_diff_density_min -0.189
_refine_ls_extinction_method none
_refine_ls_goodness_of_fit_ref 1.056
_refine_ls_hydrogen_treatment mixed
_refine_ls_matrix_type full
_refine_ls_number_parameters 169
_refine_ls_number_reflns 2294
_refine_ls_number_restraints 1
_refine_ls_restrained_S_all 1.056
_refine_ls_R_factor_all 0.0492
_refine_ls_R_factor_gt 0.0427
_refine_ls_shift/su_max 0.000
_refine_ls_shift/su_mean 0.000
_refine_ls_structure_factor_coef Fsqd
_refine_ls_weighting_details 'calc w=1/[\s^2^(Fo^2^)+(0.0650P)^2^+0.5310P] where P=(Fo^2^+2Fc^2^)/3'
_refine_ls_weighting_scheme calc
_refine_ls_wR_factor_gt 0.1172
_refine_ls_wR_factor_ref 0.1237
_reflns_number_gt 1971
_reflns_number_total 2294
_reflns_threshold_expression I>2sigma(I)
_cod_data_source_file jh2299.cif
_cod_data_source_block I
_cod_original_sg_symbol_H-M 'P 21/n'
_cod_database_code 2230758
_cod_database_fobs_code 2230758

loop_
_symmetry_equiv_pos_as_xyz
'x, y, z'
'-x+1/2, y+1/2, -z+1/2'
'-x, -y, -z'
'x-1/2, -y-1/2, z-1/2'

loop_
_atom_site_type_symbol
_atom_site_label
_atom_site_fract_x
_atom_site_fract_y
_atom_site_fract_z
_atom_site_U_iso_or_equiv
_atom_site_adp_type
_atom_site_calc_flag
_atom_site_refinement_flags
_atom_site_occupancy
_atom_site_symmetry_multiplicity
_atom_site_disorder_assembly
_atom_site_disorder_group
S S1 0.69163(5) 0.06431(8) 0.07382(4) 0.0575(2) Uani d . 1 1 . .
O O1 0.49702(13) 0.2128(2) 0.24893(10) 0.0608(4) Uani d . 1 1 . .
O O2 0.44396(18) -0.1541(2) 0.17973(16) 0.0811(6) Uani d . 1 1 . .
O O3 0.2858(2) -0.3156(2) 0.14610(17) 0.0984(7) Uani d . 1 1 . .
N N1 0.48480(14) 0.1814(2) 0.09706(11) 0.0435(4) Uani d D 1 1 . .
N N2 0.65025(15) 0.3643(2) 0.14053(13) 0.0528(5) Uani d . 1 1 . .
N N3 0.3344(2) -0.1771(2) 0.15678(14) 0.0612(5) Uani d . 1 1 . .
C C1 0.30487(17) 0.1334(2) 0.14682(13) 0.0401(4) Uani d . 1 1 . .
C C2 0.25371(19) -0.0265(3) 0.14295(14) 0.0459(5) Uani d . 1 1 . .
C C3 0.1301(2) -0.0513(4) 0.12710(16) 0.0636(7) Uani d . 1 1 . .
H H3 0.0984 -0.1604 0.1258 0.076 Uiso calc R 1 1 . .
C C4 0.0545(2) 0.0879(4) 0.11328(18) 0.0731(8) Uani d . 1 1 . .
H H4 -0.0291 0.0735 0.1026 0.088 Uiso calc R 1 1 . .
C C5 0.1024(2) 0.2479(4) 0.11526(19) 0.0728(8) Uani d . 1 1 . .
H H5 0.0507 0.3418 0.1050 0.087 Uiso calc R 1 1 . .
C C6 0.2264(2) 0.2709(3) 0.13230(16) 0.0558(6) Uani d . 1 1 . .
H H6 0.2577 0.3803 0.1341 0.067 Uiso calc R 1 1 . .
C C7 0.43942(17) 0.1743(2) 0.17127(14) 0.0433(5) Uani d . 1 1 . .
C C8 0.60936(17) 0.2138(3) 0.10694(13) 0.0441(5) Uani d . 1 1 . .
C C9 0.7795(2) 0.4114(3) 0.16004(17) 0.0607(6) Uani d . 1 1 . .
H H9A 0.8292 0.3093 0.1710 0.073 Uiso calc R 1 1 . .
H H9B 0.8039 0.4801 0.2156 0.073 Uiso calc R 1 1 . .
C C10 0.8020(3) 0.5099(4) 0.0808(2) 0.0793(8) Uani d . 1 1 . .
H H10A 0.7897 0.4366 0.0282 0.119 Uiso calc R 1 1 . .
H H10B 0.8844 0.5518 0.0987 0.119 Uiso calc R 1 1 . .
H H10C 0.7461 0.6038 0.0651 0.119 Uiso calc R 1 1 . .
C C11 0.5729(2) 0.5026(3) 0.1556(2) 0.0737(8) Uani d . 1 1 . .
H H11A 0.4905 0.4853 0.1175 0.111 Uiso calc R 1 1 . .
H H11B 0.6028 0.6090 0.1400 0.111 Uiso calc R 1 1 . .
H H11C 0.5747 0.5042 0.2193 0.111 Uiso calc R 1 1 . .
H H1A 0.4498(18) 0.123(3) 0.0494(11) 0.051(6) Uiso d D 1 1 . .

loop_
_atom_site_aniso_label
_atom_site_aniso_U_11
_atom_site_aniso_U_22
_atom_site_aniso_U_33
_atom_site_aniso_U_12
_atom_site_aniso_U_13
_atom_site_aniso_U_23
S1 0.0395(3) 0.0708(4) 0.0647(4) 0.0004(2) 0.0194(3) -0.0241(3)
O1 0.0506(9) 0.0857(12) 0.0461(9) -0.0004(8) 0.0142(7) -0.0123(8)
O2 0.0695(12) 0.0584(11) 0.1181(16) 0.0213(9) 0.0318(11) 0.0114(10)
O3 0.134(2) 0.0423(10) 0.1218(18) -0.0117(11) 0.0429(15) -0.0064(10)
N1 0.0362(8) 0.0513(10) 0.0453(9) -0.0046(7) 0.0156(7) -0.0126(8)
N2 0.0415(9) 0.0572(11) 0.0618(11) -0.0084(8) 0.0185(8) -0.0138(9)
N3 0.0866(15) 0.0377(10) 0.0639(12) 0.0017(10) 0.0295(11) 0.0017(8)
C1 0.0402(10) 0.0417(10) 0.0428(10) 0.0035(8) 0.0190(8) -0.0007(8)
C2 0.0504(11) 0.0470(11) 0.0449(11) 0.0001(9) 0.0209(9) 0.0002(8)
C3 0.0608(14) 0.0764(17) 0.0602(14) -0.0244(13) 0.0279(12) -0.0070(12)
C4 0.0389(12) 0.118(2) 0.0658(16) -0.0025(14) 0.0213(11) -0.0029(15)
C5 0.0510(14) 0.090(2) 0.0805(18) 0.0280(14) 0.0242(12) 0.0086(14)
C6 0.0536(12) 0.0485(12) 0.0698(14) 0.0113(10) 0.0252(11) 0.0041(10)
C7 0.0405(10) 0.0429(11) 0.0497(11) 0.0049(8) 0.0181(9) -0.0035(8)
C8 0.0367(10) 0.0560(12) 0.0400(10) -0.0039(9) 0.0122(8) -0.0071(8)
C9 0.0448(12) 0.0725(15) 0.0638(14) -0.0165(11) 0.0145(10) -0.0187(12)
C10 0.0656(16) 0.0856(19) 0.090(2) -0.0134(14) 0.0287(14) -0.0004(16)
C11 0.0675(16) 0.0533(14) 0.107(2) -0.0033(12) 0.0356(15) -0.0200(14)

loop_
_atom_type_symbol
_atom_type_description
_atom_type_scat_dispersion_real
_atom_type_scat_dispersion_imag
_atom_type_scat_source
C C 0.0033 0.0016 'International Tables Vol C Tables 4.2.6.8 and 6.1.1.4'
H H 0.0000 0.0000 'International Tables Vol C Tables 4.2.6.8 and 6.1.1.4'
N N 0.0061 0.0033 'International Tables Vol C Tables 4.2.6.8 and 6.1.1.4'
O O 0.0106 0.0060 'International Tables Vol C Tables 4.2.6.8 and 6.1.1.4'
S S 0.1246 0.1234 'International Tables Vol C Tables 4.2.6.8 and 6.1.1.4'

loop_
_geom_angle_atom_site_label_1
_geom_angle_atom_site_label_2
_geom_angle_atom_site_label_3
_geom_angle_site_symmetry_1
_geom_angle_site_symmetry_3
_geom_angle
_geom_angle_publ_flag
C7 N1 C8 . . 122.31(16) ?
C7 N1 H1A . . 118.6(15) ?
C8 N1 H1A . . 113.3(15) ?
C8 N2 C11 . . 124.45(18) ?
C8 N2 C9 . . 121.75(18) ?
C11 N2 C9 . . 113.66(19) ?
O3 N3 O2 . . 124.6(2) ?
O3 N3 C2 . . 117.3(2) ?
O2 N3 C2 . . 118.12(18) ?
C2 C1 C6 . . 117.29(18) ?
C2 C1 C7 . . 126.44(17) ?
C6 C1 C7 . . 116.16(18) ?
C3 C2 C1 . . 122.5(2) ?
C3 C2 N3 . . 118.5(2) ?
C1 C2 N3 . . 118.97(18) ?
C4 C3 C2 . . 118.9(2) ?
C4 C3 H3 . . 120.6 ?
C2 C3 H3 . . 120.6 ?
C5 C4 C3 . . 120.0(2) ?
C5 C4 H4 . . 120.0 ?
C3 C4 H4 . . 120.0 ?
C4 C5 C6 . . 120.5(2) ?
C4 C5 H5 . . 119.8 ?
C6 C5 H5 . . 119.8 ?
C5 C6 C1 . . 120.9(2) ?
C5 C6 H6 . . 119.6 ?
C1 C6 H6 . . 119.6 ?
O1 C7 N1 . . 124.04(18) ?
O1 C7 C1 . . 121.22(17) ?
N1 C7 C1 . . 114.38(17) ?
N2 C8 N1 . . 115.81(17) ?
N2 C8 S1 . . 125.42(15) ?
N1 C8 S1 . . 118.75(15) ?
N2 C9 C10 . . 111.5(2) ?
N2 C9 H9A . . 109.3 ?
C10 C9 H9A . . 109.3 ?
N2 C9 H9B . . 109.3 ?
C10 C9 H9B . . 109.3 ?
H9A C9 H9B . . 108.0 ?
C9 C10 H10A . . 109.5 ?
C9 C10 H10B . . 109.5 ?
H10A C10 H10B . . 109.5 ?
C9 C10 H10C . . 109.5 ?
H10A C10 H10C . . 109.5 ?
H10B C10 H10C . . 109.5 ?
N2 C11 H11A . . 109.5 ?
N2 C11 H11B . . 109.5 ?
H11A C11 H11B . . 109.5 ?
N2 C11 H11C . . 109.5 ?
H11A C11 H11C . . 109.5 ?
H11B C11 H11C . . 109.5 ?

loop_
_geom_bond_atom_site_label_1
_geom_bond_atom_site_label_2
_geom_bond_site_symmetry_2
_geom_bond_distance
_geom_bond_publ_flag
S1 C8 . 1.674(2) ?
O1 C7 . 1.206(2) ?
O2 N3 . 1.212(3) ?
O3 N3 . 1.212(3) ?
N1 C7 . 1.372(2) ?
N1 C8 . 1.412(2) ?
N1 H1A . 0.849(10) ?
N2 C8 . 1.319(3) ?
N2 C11 . 1.462(3) ?
N2 C9 . 1.469(3) ?
N3 C2 . 1.479(3) ?
C1 C2 . 1.381(3) ?
C1 C6 . 1.382(3) ?
C1 C7 . 1.509(3) ?
C2 C3 . 1.378(3) ?
C3 C4 . 1.372(4) ?
C3 H3 . 0.9300 ?
C4 C5 . 1.370(4) ?
C4 H4 . 0.9300 ?
C5 C6 . 1.378(3) ?
C5 H5 . 0.9300 ?
C6 H6 . 0.9300 ?
C9 C10 . 1.514(4) ?
C9 H9A . 0.9700 ?
C9 H9B . 0.9700 ?
C10 H10A . 0.9600 ?
C10 H10B . 0.9600 ?
C10 H10C . 0.9600 ?
C11 H11A . 0.9600 ?
C11 H11B . 0.9600 ?
C11 H11C . 0.9600 ?

loop_
_geom_hbond_atom_site_label_D
_geom_hbond_atom_site_label_H
_geom_hbond_atom_site_label_A
_geom_hbond_site_symmetry_D
_geom_hbond_site_symmetry_H
_geom_hbond_site_symmetry_A
_geom_hbond_distance_DH
_geom_hbond_distance_HA
_geom_hbond_distance_DA
_geom_hbond_angle_DHA
_geom_hbond_publ_flag
N1 H1A S1 . . 3_655 0.850(19) 2.55(2) 3.3828(18) 166.8(19) yes
C6 H6 O3 . . 1_565 0.93 2.41 3.317(3) 164 yes

loop_
_geom_torsion_atom_site_label_1
_geom_torsion_atom_site_label_2
_geom_torsion_atom_site_label_3
_geom_torsion_atom_site_label_4
_geom_torsion_site_symmetry_1
_geom_torsion_site_symmetry_2
_geom_torsion_site_symmetry_3
_geom_torsion_site_symmetry_4
_geom_torsion
_geom_torsion_publ_flag
C6 C1 C2 C3 . . . . -1.2(3) ?
C7 C1 C2 C3 . . . . 174.71(19) ?
C6 C1 C2 N3 . . . . 179.13(19) ?
C7 C1 C2 N3 . . . . -5.0(3) ?
O3 N3 C2 C3 . . . . 5.7(3) ?
O2 N3 C2 C3 . . . . -172.8(2) ?
O3 N3 C2 C1 . . . . -174.6(2) ?
O2 N3 C2 C1 . . . . 6.9(3) ?
C1 C2 C3 C4 . . . . 1.0(3) ?
N3 C2 C3 C4 . . . . -179.3(2) ?
C2 C3 C4 C5 . . . . 0.1(4) ?
C3 C4 C5 C6 . . . . -0.9(4) ?
C4 C5 C6 C1 . . . . 0.6(4) ?
C2 C1 C6 C5 . . . . 0.4(3) ?
C7 C1 C6 C5 . . . . -175.9(2) ?
C8 N1 C7 O1 . . . . 8.5(3) ?
C8 N1 C7 C1 . . . . -178.37(17) ?
C2 C1 C7 O1 . . . . -95.5(3) ?
C6 C1 C7 O1 . . . . 80.5(3) ?
C2 C1 C7 N1 . . . . 91.2(2) ?
C6 C1 C7 N1 . . . . -92.9(2) ?
C11 N2 C8 N1 . . . . -8.5(3) ?
C9 N2 C8 N1 . . . . 176.06(19) ?
C11 N2 C8 S1 . . . . 170.1(2) ?
C9 N2 C8 S1 . . . . -5.4(3) ?
C7 N1 C8 N2 . . . . -63.8(3) ?
C7 N1 C8 S1 . . . . 117.53(18) ?
C8 N2 C9 C10 . . . . 96.1(3) ?
C11 N2 C9 C10 . . . . -79.8(3) ?
